data_1574164
loop_
_publ_author_name
'Szych, Lilian S.'
'Bresien, Jonas'
'Fischer, Lukas'
'Ernst, Moritz J.'
'Goicoechea, Jose M.'

_publ_section_title
;
 Reactivity of an arsanyl-phosphagallene: decarbonylation of CO2 and COS
 to form phosphaketenes
;
_journal_issue 17
_journal_name_full 'Chemical Science'
_journal_page_first 7397
_journal_page_last 7410
_journal_paper_doi 10.1039/D5SC00295H
_journal_volume 16
_journal_year 2025
_chemical_formula_moiety 'C68 H101 As Ga N6 P, C6 H6'
_chemical_formula_sum 'C74 H107 As Ga N6 P'
_chemical_formula_weight 1256.26
_chemical_name_systematic
;
 [{N(2,6-iPr-C6H3)}2(CMe)2CH]Ga[CyNCNCy]PAs[{N(2,6-iPr-C6H3)}2(CH2)2]*C6H6
;
_space_group_crystal_system orthorhombic
_space_group_IT_number 19
_space_group_name_Hall 'P 2ac 2ab'
_space_group_name_H-M_alt 'P 21 21 21'
_atom_sites_solution_hydrogens geom
_audit_creation_method SHELXL-2018/1
_audit_update_record
;
2024-12-12 deposited with the CCDC.	2025-03-17 downloaded from the CCDC.
;
_cell_angle_alpha 90
_cell_angle_beta 90
_cell_angle_gamma 90
_cell_formula_units_Z 4
_cell_length_a 13.4475(2)
_cell_length_b 20.8956(3)
_cell_length_c 24.4457(3)
_cell_measurement_reflns_used 18734
_cell_measurement_temperature 150(2)
_cell_measurement_theta_max 76.3880
_cell_measurement_theta_min 3.6970
_cell_volume 6869.08(17)
_computing_cell_refinement 'CrysAlisPro 1.171.42.72a (Rigaku OD, 2022)'
_computing_data_collection 'CrysAlisPro 1.171.42.72a (Rigaku OD, 2022)'
_computing_data_reduction 'CrysAlisPro 1.171.42.72a (Rigaku OD, 2022)'
_computing_structure_refinement 'SHELXL-2018/1 (Sheldrick, 2018)'
_computing_structure_solution 'SHELXS-97 (Sheldrick, 1990)'
_diffrn_ambient_temperature 150(2)
_diffrn_detector 'CCD plate'
_diffrn_detector_area_resol_mean 10.5035
_diffrn_detector_type Atlas
_diffrn_measured_fraction_theta_full 1.000
_diffrn_measured_fraction_theta_max 0.989
_diffrn_measurement_device 'four-circle diffractometer'
_diffrn_measurement_device_type 'SuperNova, Dual, Cu at home/near, Atlas'
_diffrn_measurement_method '\w scans'
_diffrn_radiation_type CuK\a
_diffrn_radiation_wavelength 1.54184
_diffrn_reflns_av_R_equivalents 0.0325
_diffrn_reflns_av_unetI/netI 0.0422
_diffrn_reflns_Laue_measured_fraction_full 1.000
_diffrn_reflns_Laue_measured_fraction_max 0.989
_diffrn_reflns_limit_h_max 15
_diffrn_reflns_limit_h_min -16
_diffrn_reflns_limit_k_max 26
_diffrn_reflns_limit_k_min -26
_diffrn_reflns_limit_l_max 30
_diffrn_reflns_limit_l_min -20
_diffrn_reflns_number 27676
_diffrn_reflns_point_group_measured_fraction_full 0.965
_diffrn_reflns_point_group_measured_fraction_max 0.934
_diffrn_reflns_theta_full 67.684
_diffrn_reflns_theta_max 76.437
_diffrn_reflns_theta_min 3.616
_diffrn_source 'micro-focus sealed X-ray tube'
_diffrn_source_type 'SuperNova (Cu) X-ray Source'
_exptl_absorpt_coefficient_mu 1.638
_exptl_absorpt_correction_T_max 1.00000
_exptl_absorpt_correction_T_min 0.95524
_exptl_absorpt_correction_type multi-scan
_exptl_absorpt_process_details
;
CrysAlisPro 1.171.42.72a (Rigaku Oxford Diffraction, 2022)
Empirical absorption correction using spherical harmonics,
implemented in SCALE3 ABSPACK scaling algorithm.
;
_exptl_crystal_colour colourless
_exptl_crystal_density_diffrn 1.215
_exptl_crystal_description block
_exptl_crystal_F_000 2688
_exptl_crystal_size_max 0.200
_exptl_crystal_size_mid 0.200
_exptl_crystal_size_min 0.140
_refine_diff_density_max 0.294
_refine_diff_density_min -0.246
_refine_diff_density_rms 0.045
_refine_ls_abs_structure_details
;
 Flack x determined using 5089 quotients [(I+)-(I-)]/[(I+)+(I-)]
 (Parsons, Flack and Wagner, Acta Cryst. B69 (2013) 249-259).
;
_refine_ls_abs_structure_Flack -0.014(8)
_refine_ls_extinction_method none
_refine_ls_goodness_of_fit_ref 1.033
_refine_ls_hydrogen_treatment constr
_refine_ls_matrix_type full
_refine_ls_number_parameters 774
_refine_ls_number_reflns 13450
_refine_ls_number_restraints 0
_refine_ls_restrained_S_all 1.033
_refine_ls_R_factor_all 0.0318
_refine_ls_R_factor_gt 0.0286
_refine_ls_shift/su_max 0.001
_refine_ls_shift/su_mean 0.000
_refine_ls_structure_factor_coef Fsqd
_refine_ls_weighting_details 'w=1/[\s^2^(Fo^2^)+(0.0339P)^2^+0.1986P] where P=(Fo^2^+2Fc^2^)/3'
_refine_ls_weighting_scheme calc
_refine_ls_wR_factor_gt 0.0678
_refine_ls_wR_factor_ref 0.0696
_reflns_Friedel_coverage 0.727
_reflns_Friedel_fraction_full 0.924
_reflns_Friedel_fraction_max 0.868
_reflns_number_gt 12705
_reflns_number_total 13450
_reflns_threshold_expression 'I > 2\s(I)'
_cod_data_source_file d5sc00295h3.cif
_cod_data_source_block LS056
_cod_depositor_comments 'Adding full bibliography for 1574160--1574169.cif.'
_cod_database_code 1574164
_shelx_shelxl_version_number 2018/1
_shelx_space_group_comment
;
The symmetry employed for this shelxl refinement is uniquely defined
by the following loop, which should always be used as a source of
symmetry information in preference to the above space-group names.
They are only intended as comments.
;
_shelx_estimated_absorpt_t_min 0.735
_shelx_estimated_absorpt_t_max 0.803

loop_
_space_group_symop_operation_xyz
'x, y, z'
'-x+1/2, -y, z+1/2'
'-x, y+1/2, -z+1/2'
'x+1/2, -y+1/2, -z'

loop_
_atom_site_label
_atom_site_type_symbol
_atom_site_fract_x
_atom_site_fract_y
_atom_site_fract_z
_atom_site_U_iso_or_equiv
_atom_site_adp_type
_atom_site_occupancy
_atom_site_site_symmetry_order
_atom_site_calc_flag
_atom_site_refinement_flags_posn
_atom_site_refinement_flags_adp
_atom_site_refinement_flags_occupancy
_atom_site_disorder_assembly
_atom_site_disorder_group
P1 P 0.79568(5) 0.48532(3) 0.18371(3) 0.01564(12) Uani 1 1 d . . . . .
Ga1 Ga 0.76563(2) 0.46187(2) 0.09248(2) 0.01587(7) Uani 1 1 d . . . . .
As1 As 0.70756(2) 0.40681(2) 0.23561(2) 0.01504(6) Uani 1 1 d . . . . .
N1 N 0.60557(16) 0.44774(11) 0.27486(9) 0.0172(4) Uani 1 1 d . . . . .
N2 N 0.78095(16) 0.40852(11) 0.30023(8) 0.0168(4) Uani 1 1 d . . . . .
N3 N 0.70578(18) 0.39519(10) 0.04817(9) 0.0193(4) Uani 1 1 d . . . . .
N4 N 0.88826(17) 0.47154(11) 0.04840(9) 0.0186(5) Uani 1 1 d . . . . .
N5 N 0.70622(19) 0.60987(11) 0.17746(9) 0.0200(4) Uani 1 1 d . . . . .
N6 N 0.69384(17) 0.54040(11) 0.10198(9) 0.0179(4) Uani 1 1 d . . . . .
C1 C 0.7194(2) 0.55533(12) 0.15542(11) 0.0172(5) Uani 1 1 d . . . . .
C2 C 0.6312(2) 0.45433(16) 0.33307(12) 0.0240(6) Uani 1 1 d . . . . .
H2A H 0.606466 0.416974 0.353926 0.029 Uiso 1 1 calc R U . . .
H2B H 0.600562 0.493512 0.348380 0.029 Uiso 1 1 calc R U . . .
C3 C 0.7430(2) 0.45829(14) 0.33692(11) 0.0218(5) Uani 1 1 d . . . . .
H3A H 0.766684 0.501023 0.325257 0.026 Uiso 1 1 calc R U . . .
H3B H 0.765339 0.450484 0.374929 0.026 Uiso 1 1 calc R U . . .
C4 C 0.50235(19) 0.43121(13) 0.26535(12) 0.0175(5) Uani 1 1 d . . . . .
C5 C 0.4342(2) 0.48155(14) 0.25763(12) 0.0201(5) Uani 1 1 d . . . . .
C6 C 0.3344(2) 0.46676(15) 0.24757(12) 0.0254(6) Uani 1 1 d . . . . .
H6 H 0.287859 0.500482 0.242727 0.030 Uiso 1 1 calc R U . . .
C7 C 0.3023(2) 0.40405(15) 0.24455(12) 0.0269(6) Uani 1 1 d . . . . .
H7 H 0.234870 0.394746 0.236025 0.032 Uiso 1 1 calc R U . . .
C8 C 0.3691(2) 0.35491(14) 0.25405(13) 0.0250(6) Uani 1 1 d . . . . .
H8 H 0.346667 0.311845 0.252238 0.030 Uiso 1 1 calc R U . . .
C9 C 0.4692(2) 0.36727(13) 0.26630(12) 0.0197(5) Uani 1 1 d . . . . .
C10 C 0.4649(2) 0.55115(13) 0.26067(13) 0.0231(6) Uani 1 1 d . . . . .
H10 H 0.538788 0.552512 0.265048 0.028 Uiso 1 1 calc R U . . .
C11 C 0.4390(3) 0.58693(16) 0.20845(14) 0.0348(7) Uani 1 1 d . . . . .
H11A H 0.459814 0.631696 0.211814 0.052 Uiso 1 1 calc R U . . .
H11B H 0.473386 0.567103 0.177442 0.052 Uiso 1 1 calc R U . . .
H11C H 0.366975 0.585060 0.202413 0.052 Uiso 1 1 calc R U . . .
C12 C 0.4190(3) 0.58417(16) 0.31029(14) 0.0370(8) Uani 1 1 d . . . . .
H12A H 0.440152 0.629041 0.311191 0.056 Uiso 1 1 calc R U . . .
H12B H 0.346356 0.582071 0.307791 0.056 Uiso 1 1 calc R U . . .
H12C H 0.441084 0.562603 0.343754 0.056 Uiso 1 1 calc R U . . .
C13 C 0.5347(2) 0.31145(13) 0.28277(12) 0.0220(6) Uani 1 1 d . . . . .
H13 H 0.600696 0.329277 0.293872 0.026 Uiso 1 1 calc R U . . .
C14 C 0.5524(2) 0.26630(14) 0.23431(14) 0.0282(6) Uani 1 1 d . . . . .
H14A H 0.594824 0.230685 0.245949 0.042 Uiso 1 1 calc R U . . .
H14B H 0.488515 0.249569 0.221350 0.042 Uiso 1 1 calc R U . . .
H14C H 0.585141 0.289781 0.204650 0.042 Uiso 1 1 calc R U . . .
C15 C 0.4915(3) 0.27591(16) 0.33246(14) 0.0295(7) Uani 1 1 d . . . . .
H15A H 0.535163 0.240155 0.342202 0.044 Uiso 1 1 calc R U . . .
H15B H 0.486424 0.305438 0.363486 0.044 Uiso 1 1 calc R U . . .
H15C H 0.425227 0.259495 0.323359 0.044 Uiso 1 1 calc R U . . .
C16 C 0.8794(2) 0.38252(14) 0.30576(11) 0.0200(5) Uani 1 1 d . . . . .
C17 C 0.9646(2) 0.42096(15) 0.31177(12) 0.0229(6) Uani 1 1 d . . . . .
C18 C 1.0564(2) 0.39160(17) 0.32203(14) 0.0309(7) Uani 1 1 d . . . . .
H18 H 1.113389 0.417529 0.328200 0.037 Uiso 1 1 calc R U . . .
C19 C 1.0659(2) 0.32623(18) 0.32336(16) 0.0349(8) Uani 1 1 d . . . . .
H19 H 1.129019 0.307200 0.329773 0.042 Uiso 1 1 calc R U . . .
C20 C 0.9829(3) 0.28821(16) 0.31528(15) 0.0318(7) Uani 1 1 d . . . . .
H20 H 0.990162 0.242983 0.315017 0.038 Uiso 1 1 calc R U . . .
C21 C 0.8894(2) 0.31476(14) 0.30756(12) 0.0230(6) Uani 1 1 d . . . . .
C22 C 0.9650(2) 0.49400(15) 0.30960(12) 0.0231(6) Uani 1 1 d . . . . .
H22 H 0.898490 0.508485 0.296167 0.028 Uiso 1 1 calc R U . . .
C23 C 1.0445(2) 0.51953(17) 0.27006(15) 0.0351(7) Uani 1 1 d . . . . .
H23A H 1.042580 0.566409 0.269742 0.053 Uiso 1 1 calc R U . . .
H23B H 1.110359 0.505135 0.282080 0.053 Uiso 1 1 calc R U . . .
H23C H 1.031352 0.503317 0.233149 0.053 Uiso 1 1 calc R U . . .
C24 C 0.9808(3) 0.52167(17) 0.36737(14) 0.0339(7) Uani 1 1 d . . . . .
H24A H 0.980959 0.568520 0.365540 0.051 Uiso 1 1 calc R U . . .
H24B H 0.926917 0.507366 0.391414 0.051 Uiso 1 1 calc R U . . .
H24C H 1.044654 0.506720 0.381894 0.051 Uiso 1 1 calc R U . . .
C25 C 0.7999(2) 0.27044(14) 0.30612(13) 0.0262(6) Uani 1 1 d . . . . .
H25 H 0.747885 0.290993 0.282732 0.031 Uiso 1 1 calc R U . . .
C26 C 0.8223(3) 0.20419(15) 0.28205(16) 0.0367(8) Uani 1 1 d . . . . .
H26A H 0.761585 0.178221 0.282364 0.055 Uiso 1 1 calc R U . . .
H26B H 0.845902 0.208929 0.244346 0.055 Uiso 1 1 calc R U . . .
H26C H 0.873605 0.183111 0.304066 0.055 Uiso 1 1 calc R U . . .
C27 C 0.7571(3) 0.26341(18) 0.36375(15) 0.0381(8) Uani 1 1 d . . . . .
H27A H 0.699400 0.234804 0.362735 0.057 Uiso 1 1 calc R U . . .
H27B H 0.807911 0.245415 0.388039 0.057 Uiso 1 1 calc R U . . .
H27C H 0.736663 0.305485 0.377408 0.057 Uiso 1 1 calc R U . . .
C28 C 0.7315(2) 0.38995(13) -0.00500(11) 0.0225(6) Uani 1 1 d . . . . .
C29 C 0.8136(2) 0.41933(15) -0.02879(12) 0.0250(6) Uani 1 1 d . . . . .
H29 H 0.816387 0.418222 -0.067611 0.030 Uiso 1 1 calc R U . . .
C30 C 0.8930(2) 0.45053(14) -0.00242(12) 0.0227(6) Uani 1 1 d . . . . .
C31 C 0.6706(3) 0.34750(17) -0.04236(13) 0.0321(7) Uani 1 1 d . . . . .
H31A H 0.698544 0.348772 -0.079369 0.048 Uiso 1 1 calc R U . . .
H31B H 0.672065 0.303433 -0.028658 0.048 Uiso 1 1 calc R U . . .
H31C H 0.601730 0.362810 -0.043239 0.048 Uiso 1 1 calc R U . . .
C32 C 0.9876(2) 0.4567(2) -0.03513(13) 0.0356(8) Uani 1 1 d . . . . .
H32A H 0.977388 0.438646 -0.071709 0.053 Uiso 1 1 calc R U . . .
H32B H 1.005599 0.501971 -0.038319 0.053 Uiso 1 1 calc R U . . .
H32C H 1.041166 0.433435 -0.016618 0.053 Uiso 1 1 calc R U . . .
C33 C 0.6382(2) 0.34672(14) 0.06874(12) 0.0223(6) Uani 1 1 d . . . . .
C34 C 0.5363(2) 0.36004(15) 0.07459(12) 0.0239(6) Uani 1 1 d . . . . .
C35 C 0.4726(3) 0.30938(17) 0.08594(14) 0.0323(7) Uani 1 1 d . . . . .
H35 H 0.403479 0.317375 0.089934 0.039 Uiso 1 1 calc R U . . .
C36 C 0.5079(3) 0.24762(16) 0.09155(15) 0.0347(7) Uani 1 1 d . . . . .
H36 H 0.462620 0.213294 0.097044 0.042 Uiso 1 1 calc R U . . .
C37 C 0.6083(3) 0.23581(15) 0.08918(14) 0.0322(7) Uani 1 1 d . . . . .
H37 H 0.632151 0.193574 0.095056 0.039 Uiso 1 1 calc R U . . .
C38 C 0.6757(2) 0.28488(15) 0.07827(13) 0.0268(6) Uani 1 1 d . . . . .
C39 C 0.4950(2) 0.42707(15) 0.06661(14) 0.0262(6) Uani 1 1 d . . . . .
H39 H 0.551479 0.457812 0.070689 0.031 Uiso 1 1 calc R U . . .
C40 C 0.4175(4) 0.4439(2) 0.1100(2) 0.0547(12) Uani 1 1 d . . . . .
H40A H 0.446197 0.437897 0.146448 0.082 Uiso 1 1 calc R U . . .
H40B H 0.397057 0.488596 0.105498 0.082 Uiso 1 1 calc R U . . .
H40C H 0.359457 0.415932 0.105749 0.082 Uiso 1 1 calc R U . . .
C41 C 0.4521(4) 0.4360(2) 0.00973(19) 0.0623(14) Uani 1 1 d . . . . .
H41A H 0.426176 0.479631 0.006064 0.094 Uiso 1 1 calc R U . . .
H41B H 0.504234 0.428870 -0.017585 0.094 Uiso 1 1 calc R U . . .
H41C H 0.398016 0.405259 0.003963 0.094 Uiso 1 1 calc R U . . .
C42 C 0.7865(3) 0.27014(16) 0.07850(16) 0.0381(8) Uani 1 1 d . . . . .
H42 H 0.823263 0.310611 0.070233 0.046 Uiso 1 1 calc R U . . .
C43 C 0.8184(4) 0.2471(3) 0.1347(2) 0.0624(13) Uani 1 1 d . . . . .
H43A H 0.889769 0.237746 0.134469 0.094 Uiso 1 1 calc R U . . .
H43B H 0.804457 0.280452 0.161866 0.094 Uiso 1 1 calc R U . . .
H43C H 0.781394 0.208219 0.144190 0.094 Uiso 1 1 calc R U . . .
C44 C 0.8152(4) 0.2203(3) 0.0355(2) 0.0782(18) Uani 1 1 d . . . . .
H44A H 0.794549 0.235336 -0.000779 0.117 Uiso 1 1 calc R U . . .
H44B H 0.887386 0.214054 0.035918 0.117 Uiso 1 1 calc R U . . .
H44C H 0.781946 0.179729 0.043700 0.117 Uiso 1 1 calc R U . . .
C45 C 0.9763(2) 0.49750(15) 0.07460(12) 0.0210(6) Uani 1 1 d . . . . .
C46 C 0.9937(2) 0.56376(15) 0.07296(12) 0.0237(6) Uani 1 1 d . . . . .
C47 C 1.0790(2) 0.58677(17) 0.09905(14) 0.0325(7) Uani 1 1 d . . . . .
H47 H 1.091992 0.631455 0.098909 0.039 Uiso 1 1 calc R U . . .
C48 C 1.1447(3) 0.5463(2) 0.12496(14) 0.0369(8) Uani 1 1 d . . . . .
H48 H 1.202749 0.563016 0.141868 0.044 Uiso 1 1 calc R U . . .
C49 C 1.1260(2) 0.48126(19) 0.12632(13) 0.0323(7) Uani 1 1 d . . . . .
H49 H 1.171496 0.453586 0.144306 0.039 Uiso 1 1 calc R U . . .
C50 C 1.0413(2) 0.45563(17) 0.10169(12) 0.0271(6) Uani 1 1 d . . . . .
C51 C 0.9254(2) 0.60975(15) 0.04322(14) 0.0282(7) Uani 1 1 d . . . . .
H51 H 0.859601 0.588030 0.038887 0.034 Uiso 1 1 calc R U . . .
C52 C 0.9076(3) 0.67138(18) 0.07482(17) 0.0460(10) Uani 1 1 d . . . . .
H52A H 0.883681 0.661133 0.111657 0.069 Uiso 1 1 calc R U . . .
H52B H 0.969964 0.695465 0.077428 0.069 Uiso 1 1 calc R U . . .
H52C H 0.857717 0.697273 0.055735 0.069 Uiso 1 1 calc R U . . .
C53 C 0.9622(5) 0.6267(3) -0.01331(19) 0.081(2) Uani 1 1 d . . . . .
H53A H 0.915389 0.656402 -0.030607 0.122 Uiso 1 1 calc R U . . .
H53B H 1.027721 0.646885 -0.010582 0.122 Uiso 1 1 calc R U . . .
H53C H 0.967212 0.587689 -0.035430 0.122 Uiso 1 1 calc R U . . .
C54 C 1.0233(3) 0.38419(17) 0.10522(16) 0.0369(8) Uani 1 1 d . . . . .
H54 H 0.957032 0.375161 0.088365 0.044 Uiso 1 1 calc R U . . .
C55 C 1.0197(3) 0.36161(18) 0.16442(17) 0.0421(9) Uani 1 1 d . . . . .
H55A H 1.008006 0.315328 0.165369 0.063 Uiso 1 1 calc R U . . .
H55B H 1.083074 0.371329 0.182369 0.063 Uiso 1 1 calc R U . . .
H55C H 0.965637 0.383639 0.183616 0.063 Uiso 1 1 calc R U . . .
C56 C 1.1012(5) 0.3460(2) 0.0736(2) 0.086(2) Uani 1 1 d . . . . .
H56A H 1.086823 0.300164 0.076994 0.129 Uiso 1 1 calc R U . . .
H56B H 1.099433 0.358334 0.034979 0.129 Uiso 1 1 calc R U . . .
H56C H 1.167316 0.354896 0.088669 0.129 Uiso 1 1 calc R U . . .
C57 C 0.7465(2) 0.62167(12) 0.23199(11) 0.0199(5) Uani 1 1 d . . . . .
H57 H 0.751151 0.580312 0.252411 0.024 Uiso 1 1 calc R U . . .
C58 C 0.6774(2) 0.66696(14) 0.26230(14) 0.0260(6) Uani 1 1 d . . . . .
H58A H 0.612257 0.645724 0.267517 0.031 Uiso 1 1 calc R U . . .
H58B H 0.666387 0.705538 0.239582 0.031 Uiso 1 1 calc R U . . .
C59 C 0.7178(3) 0.68747(16) 0.31805(13) 0.0315(7) Uani 1 1 d . . . . .
H59A H 0.671859 0.718955 0.334739 0.038 Uiso 1 1 calc R U . . .
H59B H 0.721230 0.649774 0.342514 0.038 Uiso 1 1 calc R U . . .
C60 C 0.8203(2) 0.71696(15) 0.31272(13) 0.0296(7) Uani 1 1 d . . . . .
H60A H 0.815642 0.757474 0.291881 0.036 Uiso 1 1 calc R U . . .
H60B H 0.846764 0.726931 0.349534 0.036 Uiso 1 1 calc R U . . .
C61 C 0.8905(2) 0.67149(18) 0.28365(15) 0.0342(7) Uani 1 1 d . . . . .
H61A H 0.900270 0.632815 0.306417 0.041 Uiso 1 1 calc R U . . .
H61B H 0.955937 0.692453 0.278922 0.041 Uiso 1 1 calc R U . . .
C62 C 0.8500(2) 0.65185(17) 0.22775(14) 0.0290(7) Uani 1 1 d . . . . .
H62A H 0.896241 0.620817 0.210699 0.035 Uiso 1 1 calc R U . . .
H62B H 0.846620 0.689993 0.203801 0.035 Uiso 1 1 calc R U . . .
C63 C 0.6592(2) 0.59206(14) 0.06570(11) 0.0185(5) Uani 1 1 d . . . . .
H63 H 0.706245 0.628834 0.069538 0.022 Uiso 1 1 calc R U . . .
C64 C 0.5544(2) 0.61638(15) 0.07932(12) 0.0232(6) Uani 1 1 d . . . . .
H64A H 0.506230 0.580814 0.075719 0.028 Uiso 1 1 calc R U . . .
H64B H 0.552715 0.631589 0.117659 0.028 Uiso 1 1 calc R U . . .
C65 C 0.5245(3) 0.67089(16) 0.04114(13) 0.0299(7) Uani 1 1 d . . . . .
H65A H 0.569187 0.707879 0.047146 0.036 Uiso 1 1 calc R U . . .
H65B H 0.455793 0.684598 0.049758 0.036 Uiso 1 1 calc R U . . .
C66 C 0.5301(3) 0.65030(18) -0.01879(13) 0.0345(8) Uani 1 1 d . . . . .
H66A H 0.479384 0.617018 -0.025936 0.041 Uiso 1 1 calc R U . . .
H66B H 0.515445 0.687449 -0.042589 0.041 Uiso 1 1 calc R U . . .
C67 C 0.6322(3) 0.62419(17) -0.03258(13) 0.0304(7) Uani 1 1 d . . . . .
H67A H 0.681790 0.659086 -0.029985 0.036 Uiso 1 1 calc R U . . .
H67B H 0.632204 0.608245 -0.070718 0.036 Uiso 1 1 calc R U . . .
C68 C 0.6620(2) 0.56985(15) 0.00599(12) 0.0234(6) Uani 1 1 d . . . . .
H68A H 0.729980 0.555101 -0.003186 0.028 Uiso 1 1 calc R U . . .
H68B H 0.615983 0.533333 0.001077 0.028 Uiso 1 1 calc R U . . .
C1S C 0.2954(3) 0.3868(5) 0.40051(18) 0.057(3) Uani 0.71(2) 1 d G . P A 1
H1S H 0.314678 0.388677 0.363152 0.068 Uiso 0.71(2) 1 calc R U P A 1
C2S C 0.2768(3) 0.3287(4) 0.4246(2) 0.056(3) Uani 0.71(2) 1 d G . P A 1
H2S H 0.283085 0.290436 0.403964 0.068 Uiso 0.71(2) 1 calc R U P A 1
C3S C 0.2490(3) 0.3260(5) 0.4786(3) 0.057(2) Uani 0.71(2) 1 d G . P A 1
H3S H 0.236094 0.285783 0.495262 0.068 Uiso 0.71(2) 1 calc R U P A 1
C4S C 0.2399(3) 0.3813(5) 0.5084(2) 0.062(3) Uani 0.71(2) 1 d G . P A 1
H4S H 0.220696 0.379368 0.545748 0.074 Uiso 0.71(2) 1 calc R U P A 1
C5S C 0.2586(3) 0.4393(4) 0.4843(3) 0.060(3) Uani 0.71(2) 1 d G . P A 1
H5S H 0.252261 0.477596 0.504936 0.072 Uiso 0.71(2) 1 calc R U P A 1
C6S C 0.2863(3) 0.4421(4) 0.4303(2) 0.068(3) Uani 0.71(2) 1 d G . P A 1
H6S H 0.299250 0.482263 0.413639 0.082 Uiso 0.71(2) 1 calc R U P A 1
C1T C 0.2813(2) 0.3540(4) 0.41539(18) 0.093(15) Uani 0.29(2) 1 d G . P A 2
H1T H 0.290620 0.316607 0.393835 0.111 Uiso 0.29(2) 1 calc R U P A 2
C2T C 0.3032(3) 0.4129(5) 0.3941(2) 0.107(17) Uani 0.29(2) 1 d G . P A 2
H2T H 0.327602 0.416467 0.357754 0.128 Uiso 0.29(2) 1 calc R U P A 2
C3T C 0.2898(4) 0.4668(4) 0.4252(3) 0.068(7) Uani 0.29(2) 1 d G . P A 2
H3T H 0.304915 0.507672 0.410376 0.081 Uiso 0.29(2) 1 calc R U P A 2
C4T C 0.2546(4) 0.4617(4) 0.4775(3) 0.086(11) Uani 0.29(2) 1 d G . P A 2
H4T H 0.245262 0.499004 0.499096 0.103 Uiso 0.29(2) 1 calc R U P A 2
C5T C 0.2327(3) 0.4027(5) 0.4988(2) 0.058(6) Uani 0.29(2) 1 d G . P A 2
H5T H 0.208281 0.399144 0.535174 0.069 Uiso 0.29(2) 1 calc R U P A 2
C6T C 0.2461(2) 0.3489(4) 0.4678(2) 0.070(8) Uani 0.29(2) 1 d G . P A 2
H6T H 0.230966 0.307951 0.482553 0.084 Uiso 0.29(2) 1 calc R U P A 2

loop_
_atom_site_aniso_label
_atom_site_aniso_U_11
_atom_site_aniso_U_22
_atom_site_aniso_U_33
_atom_site_aniso_U_23
_atom_site_aniso_U_13
_atom_site_aniso_U_12
P1 0.0162(3) 0.0156(3) 0.0151(3) 0.0003(2) 0.0000(3) 0.0002(3)
Ga1 0.01824(15) 0.01492(14) 0.01445(14) -0.00085(12) 0.00079(12) 0.00039(12)
As1 0.01592(12) 0.01369(12) 0.01551(12) -0.00023(11) -0.00014(11) 0.00035(11)
N1 0.0143(10) 0.0186(11) 0.0188(11) -0.0021(8) 0.0015(8) 0.0013(8)
N2 0.0163(10) 0.0190(9) 0.0150(9) 0.0001(8) -0.0027(8) 0.0042(10)
N3 0.0229(11) 0.0175(10) 0.0177(10) -0.0023(8) 0.0010(9) -0.0016(10)
N4 0.0181(11) 0.0203(11) 0.0173(10) 0.0013(9) 0.0015(9) -0.0010(9)
N5 0.0250(11) 0.0172(10) 0.0177(10) -0.0015(8) -0.0034(10) 0.0010(10)
N6 0.0211(10) 0.0156(9) 0.0171(10) -0.0007(8) -0.0011(8) 0.0020(9)
C1 0.0175(12) 0.0167(11) 0.0175(11) 0.0024(9) -0.0005(10) 0.0000(10)
C2 0.0209(13) 0.0295(15) 0.0217(14) -0.0042(12) 0.0012(11) 0.0032(12)
C3 0.0226(14) 0.0243(13) 0.0186(12) -0.0039(11) -0.0016(10) 0.0040(12)
C4 0.0157(12) 0.0199(12) 0.0168(12) -0.0011(11) 0.0009(11) -0.0008(10)
C5 0.0171(12) 0.0227(13) 0.0205(13) 0.0025(11) 0.0007(10) 0.0000(11)
C6 0.0183(12) 0.0271(14) 0.0308(15) 0.0036(12) 0.0003(11) 0.0039(12)
C7 0.0161(12) 0.0325(14) 0.0320(14) 0.0037(13) -0.0014(11) -0.0041(13)
C8 0.0226(14) 0.0213(13) 0.0312(16) 0.0012(11) -0.0023(12) -0.0076(11)
C9 0.0195(12) 0.0212(13) 0.0183(12) -0.0005(11) 0.0000(11) 0.0006(11)
C10 0.0208(13) 0.0193(13) 0.0294(14) -0.0006(12) -0.0012(12) 0.0032(11)
C11 0.048(2) 0.0252(15) 0.0308(16) 0.0035(14) 0.0005(15) -0.0056(16)
C12 0.054(2) 0.0274(16) 0.0294(17) -0.0027(14) 0.0033(16) 0.0008(16)
C13 0.0217(13) 0.0172(12) 0.0272(14) 0.0017(11) 0.0011(12) -0.0024(11)
C14 0.0300(15) 0.0197(13) 0.0348(16) -0.0027(13) 0.0032(14) -0.0037(12)
C15 0.0321(16) 0.0257(15) 0.0307(16) 0.0055(13) 0.0006(14) -0.0024(14)
C16 0.0188(13) 0.0242(13) 0.0169(12) 0.0001(11) -0.0012(10) 0.0065(11)
C17 0.0215(13) 0.0277(15) 0.0194(13) -0.0006(11) -0.0007(11) 0.0026(12)
C18 0.0206(14) 0.0364(18) 0.0359(17) -0.0018(14) -0.0052(12) 0.0031(13)
C19 0.0226(15) 0.0355(18) 0.047(2) 0.0000(16) -0.0095(14) 0.0120(14)
C20 0.0304(17) 0.0258(15) 0.0393(18) -0.0016(14) -0.0072(14) 0.0065(13)
C21 0.0225(14) 0.0235(14) 0.0229(14) 0.0006(11) -0.0033(11) 0.0031(12)
C22 0.0191(13) 0.0258(14) 0.0243(14) -0.0022(12) -0.0026(12) -0.0002(12)
C23 0.0292(15) 0.0359(17) 0.0401(19) 0.0022(15) 0.0065(15) -0.0036(14)
C24 0.0391(19) 0.0334(18) 0.0293(16) -0.0036(13) -0.0065(14) -0.0015(15)
C25 0.0269(14) 0.0199(12) 0.0318(15) 0.0009(11) -0.0065(13) 0.0041(12)
C26 0.0380(18) 0.0216(14) 0.050(2) -0.0030(14) -0.0104(16) 0.0041(14)
C27 0.0342(18) 0.0420(19) 0.0380(18) 0.0054(15) 0.0028(15) -0.0019(16)
C28 0.0273(14) 0.0205(12) 0.0197(12) -0.0031(10) -0.0017(11) 0.0002(11)
C29 0.0291(15) 0.0304(15) 0.0156(12) -0.0049(11) 0.0021(11) -0.0021(12)
C30 0.0243(14) 0.0249(14) 0.0190(13) 0.0004(11) 0.0043(11) 0.0007(12)
C31 0.0374(17) 0.0367(17) 0.0223(15) -0.0099(13) 0.0005(13) -0.0128(15)
C32 0.0268(16) 0.056(2) 0.0241(15) -0.0065(16) 0.0095(12) -0.0097(17)
C33 0.0277(14) 0.0213(13) 0.0180(13) -0.0032(11) 0.0019(11) -0.0056(12)
C34 0.0253(14) 0.0264(14) 0.0201(13) -0.0028(11) 0.0001(11) -0.0060(12)
C35 0.0299(16) 0.0355(17) 0.0315(17) -0.0011(14) 0.0045(14) -0.0101(14)
C36 0.0396(18) 0.0295(16) 0.0349(17) 0.0015(15) 0.0039(16) -0.0160(15)
C37 0.0428(18) 0.0216(14) 0.0323(17) 0.0001(13) 0.0063(15) -0.0046(14)
C38 0.0321(16) 0.0220(14) 0.0262(15) -0.0023(11) 0.0059(12) -0.0019(13)
C39 0.0209(14) 0.0259(15) 0.0318(16) -0.0018(12) 0.0014(12) -0.0023(12)
C40 0.064(3) 0.043(2) 0.057(3) -0.0054(19) 0.027(2) 0.010(2)
C41 0.097(4) 0.047(2) 0.043(2) -0.003(2) -0.026(3) 0.022(3)
C42 0.0320(17) 0.0232(14) 0.059(2) 0.0043(15) 0.0082(17) 0.0031(14)
C43 0.047(3) 0.080(3) 0.060(3) -0.010(3) -0.011(2) 0.010(2)
C44 0.067(3) 0.104(5) 0.063(3) -0.018(3) 0.009(3) 0.046(3)
C45 0.0186(13) 0.0273(15) 0.0172(12) -0.0015(11) 0.0029(10) 0.0000(11)
C46 0.0210(14) 0.0289(14) 0.0213(13) 0.0010(12) 0.0020(11) -0.0030(12)
C47 0.0289(15) 0.0323(16) 0.0362(17) 0.0015(15) -0.0038(14) -0.0100(14)
C48 0.0292(16) 0.048(2) 0.0335(17) 0.0032(16) -0.0090(14) -0.0107(16)
C49 0.0245(15) 0.047(2) 0.0257(15) 0.0065(14) -0.0051(12) -0.0003(14)
C50 0.0266(14) 0.0313(16) 0.0235(14) 0.0012(13) -0.0005(12) 0.0003(13)
C51 0.0238(14) 0.0250(15) 0.0358(17) -0.0001(13) -0.0007(13) -0.0005(12)
C52 0.063(3) 0.0297(18) 0.045(2) -0.0025(16) -0.003(2) 0.0100(19)
C53 0.103(4) 0.107(4) 0.034(2) 0.020(3) 0.016(3) 0.070(4)
C54 0.0406(19) 0.0281(16) 0.042(2) 0.0039(14) -0.0173(16) 0.0032(15)
C55 0.048(2) 0.0320(18) 0.047(2) 0.0096(16) 0.0108(18) 0.0062(17)
C56 0.169(7) 0.048(3) 0.042(2) 0.004(2) 0.028(3) 0.038(4)
C57 0.0242(13) 0.0162(11) 0.0192(12) -0.0018(10) -0.0036(11) 0.0012(11)
C58 0.0243(13) 0.0251(13) 0.0285(15) -0.0080(13) -0.0025(13) -0.0004(11)
C59 0.0340(17) 0.0353(16) 0.0253(14) -0.0104(13) 0.0029(14) -0.0070(15)
C60 0.0373(17) 0.0258(14) 0.0258(15) -0.0052(12) -0.0045(13) -0.0079(13)
C61 0.0257(15) 0.0420(19) 0.0348(17) -0.0071(15) -0.0085(14) -0.0051(15)
C62 0.0235(14) 0.0346(16) 0.0290(16) -0.0070(13) 0.0004(13) -0.0021(13)
C63 0.0200(12) 0.0171(12) 0.0185(13) 0.0005(11) -0.0009(10) 0.0033(11)
C64 0.0225(13) 0.0258(14) 0.0214(14) 0.0009(11) -0.0006(11) 0.0047(12)
C65 0.0332(17) 0.0288(16) 0.0276(16) 0.0006(13) -0.0037(13) 0.0125(14)
C66 0.0434(19) 0.0371(18) 0.0230(16) 0.0048(14) -0.0085(14) 0.0148(16)
C67 0.0409(18) 0.0308(16) 0.0193(14) 0.0043(12) 0.0006(13) 0.0069(15)
C68 0.0261(14) 0.0250(13) 0.0191(14) 0.0005(11) -0.0002(11) 0.0059(12)
C1S 0.030(4) 0.098(9) 0.043(4) 0.000(5) -0.007(3) -0.003(4)
C2S 0.036(4) 0.076(6) 0.058(4) -0.027(4) -0.008(3) 0.004(3)
C3S 0.044(4) 0.065(6) 0.061(4) 0.001(4) -0.011(3) -0.017(3)
C4S 0.039(4) 0.097(7) 0.051(4) -0.014(5) -0.002(3) -0.014(4)
C5S 0.042(5) 0.069(7) 0.068(6) -0.029(4) -0.008(4) 0.008(4)
C6S 0.046(5) 0.063(6) 0.096(8) 0.019(5) -0.029(5) -0.002(4)
C1T 0.031(11) 0.11(3) 0.14(3) -0.09(2) -0.008(15) -0.011(13)
C2T 0.056(14) 0.24(5) 0.023(8) 0.018(15) -0.011(8) -0.08(2)
C3T 0.042(10) 0.083(17) 0.078(14) 0.034(12) -0.006(10) -0.010(11)
C4T 0.021(9) 0.063(13) 0.17(3) -0.039(16) 0.008(12) 0.004(8)
C5T 0.038(11) 0.103(19) 0.032(8) -0.014(11) 0.009(7) -0.009(12)
C6T 0.041(10) 0.046(11) 0.12(2) 0.029(12) -0.022(12) -0.003(8)

loop_
_atom_type_symbol
_atom_type_description
_atom_type_scat_dispersion_real
_atom_type_scat_dispersion_imag
_atom_type_scat_source
C C 0.0181 0.0091 'International Tables Vol C Tables 4.2.6.8 and 6.1.1.4'
H H 0.0000 0.0000 'International Tables Vol C Tables 4.2.6.8 and 6.1.1.4'
N N 0.0311 0.0180 'International Tables Vol C Tables 4.2.6.8 and 6.1.1.4'
P P 0.2955 0.4335 'International Tables Vol C Tables 4.2.6.8 and 6.1.1.4'
Ga Ga -1.2846 0.7763 'International Tables Vol C Tables 4.2.6.8 and 6.1.1.4'
As As -0.9300 1.0051 'International Tables Vol C Tables 4.2.6.8 and 6.1.1.4'

loop_
_geom_angle_atom_site_label_1
_geom_angle_atom_site_label_2
_geom_angle_atom_site_label_3
_geom_angle
_geom_angle_site_symmetry_1
_geom_angle_site_symmetry_3
_geom_angle_publ_flag
C1 P1 Ga1 73.79(8) . . ?
C1 P1 As1 116.76(9) . . ?
Ga1 P1 As1 106.21(3) . . ?
N6 Ga1 N3 118.25(10) . . ?
N6 Ga1 N4 113.44(10) . . ?
N3 Ga1 N4 96.60(10) . . ?
N6 Ga1 P1 77.91(7) . . ?
N3 Ga1 P1 139.57(7) . . ?
N4 Ga1 P1 110.90(7) . . ?
N2 As1 N1 86.84(10) . . ?
N2 As1 P1 100.04(7) . . ?
N1 As1 P1 108.70(7) . . ?
C4 N1 C2 113.7(2) . . ?
C4 N1 As1 120.56(17) . . ?
C2 N1 As1 111.44(17) . . ?
C16 N2 C3 122.1(2) . . ?
C16 N2 As1 124.08(17) . . ?
C3 N2 As1 110.38(17) . . ?
C28 N3 C33 116.0(2) . . ?
C28 N3 Ga1 119.32(19) . . ?
C33 N3 Ga1 124.59(17) . . ?
C30 N4 C45 120.1(2) . . ?
C30 N4 Ga1 121.2(2) . . ?
C45 N4 Ga1 118.50(17) . . ?
C1 N5 C57 119.1(2) . . ?
C1 N6 C63 118.7(2) . . ?
C1 N6 Ga1 100.49(17) . . ?
C63 N6 Ga1 135.52(18) . . ?
N5 C1 N6 124.5(2) . . ?
N5 C1 P1 127.2(2) . . ?
N6 C1 P1 107.51(18) . . ?
N1 C2 C3 107.4(2) . . ?
N1 C2 H2A 110.2 . . ?
C3 C2 H2A 110.2 . . ?
N1 C2 H2B 110.2 . . ?
C3 C2 H2B 110.2 . . ?
H2A C2 H2B 108.5 . . ?
N2 C3 C2 105.7(2) . . ?
N2 C3 H3A 110.6 . . ?
C2 C3 H3A 110.6 . . ?
N2 C3 H3B 110.6 . . ?
C2 C3 H3B 110.6 . . ?
H3A C3 H3B 108.7 . . ?
C5 C4 C9 120.3(2) . . ?
C5 C4 N1 117.8(2) . . ?
C9 C4 N1 121.8(2) . . ?
C6 C5 C4 118.9(3) . . ?
C6 C5 C10 118.9(3) . . ?
C4 C5 C10 122.2(2) . . ?
C7 C6 C5 121.3(3) . . ?
C7 C6 H6 119.4 . . ?
C5 C6 H6 119.4 . . ?
C6 C7 C8 119.4(3) . . ?
C6 C7 H7 120.3 . . ?
C8 C7 H7 120.3 . . ?
C7 C8 C9 121.5(3) . . ?
C7 C8 H8 119.3 . . ?
C9 C8 H8 119.3 . . ?
C8 C9 C4 118.3(3) . . ?
C8 C9 C13 118.2(3) . . ?
C4 C9 C13 123.4(2) . . ?
C5 C10 C11 111.6(3) . . ?
C5 C10 C12 111.3(3) . . ?
C11 C10 C12 110.6(3) . . ?
C5 C10 H10 107.7 . . ?
C11 C10 H10 107.7 . . ?
C12 C10 H10 107.7 . . ?
C10 C11 H11A 109.5 . . ?
C10 C11 H11B 109.5 . . ?
H11A C11 H11B 109.5 . . ?
C10 C11 H11C 109.5 . . ?
H11A C11 H11C 109.5 . . ?
H11B C11 H11C 109.5 . . ?
C10 C12 H12A 109.5 . . ?
C10 C12 H12B 109.5 . . ?
H12A C12 H12B 109.5 . . ?
C10 C12 H12C 109.5 . . ?
H12A C12 H12C 109.5 . . ?
H12B C12 H12C 109.5 . . ?
C9 C13 C14 111.0(3) . . ?
C9 C13 C15 111.2(2) . . ?
C14 C13 C15 111.8(2) . . ?
C9 C13 H13 107.5 . . ?
C14 C13 H13 107.5 . . ?
C15 C13 H13 107.5 . . ?
C13 C14 H14A 109.5 . . ?
C13 C14 H14B 109.5 . . ?
H14A C14 H14B 109.5 . . ?
C13 C14 H14C 109.5 . . ?
H14A C14 H14C 109.5 . . ?
H14B C14 H14C 109.5 . . ?
C13 C15 H15A 109.5 . . ?
C13 C15 H15B 109.5 . . ?
H15A C15 H15B 109.5 . . ?
C13 C15 H15C 109.5 . . ?
H15A C15 H15C 109.5 . . ?
H15B C15 H15C 109.5 . . ?
C17 C16 C21 119.2(3) . . ?
C17 C16 N2 123.0(3) . . ?
C21 C16 N2 117.8(3) . . ?
C18 C17 C16 119.1(3) . . ?
C18 C17 C22 116.1(3) . . ?
C16 C17 C22 124.7(3) . . ?
C19 C18 C17 121.5(3) . . ?
C19 C18 H18 119.3 . . ?
C17 C18 H18 119.3 . . ?
C18 C19 C20 119.5(3) . . ?
C18 C19 H19 120.2 . . ?
C20 C19 H19 120.2 . . ?
C19 C20 C21 121.4(3) . . ?
C19 C20 H20 119.3 . . ?
C21 C20 H20 119.3 . . ?
C20 C21 C16 119.2(3) . . ?
C20 C21 C25 118.5(3) . . ?
C16 C21 C25 122.1(3) . . ?
C17 C22 C23 111.8(3) . . ?
C17 C22 C24 110.1(3) . . ?
C23 C22 C24 110.5(3) . . ?
C17 C22 H22 108.1 . . ?
C23 C22 H22 108.1 . . ?
C24 C22 H22 108.1 . . ?
C22 C23 H23A 109.5 . . ?
C22 C23 H23B 109.5 . . ?
H23A C23 H23B 109.5 . . ?
C22 C23 H23C 109.5 . . ?
H23A C23 H23C 109.5 . . ?
H23B C23 H23C 109.5 . . ?
C22 C24 H24A 109.5 . . ?
C22 C24 H24B 109.5 . . ?
H24A C24 H24B 109.5 . . ?
C22 C24 H24C 109.5 . . ?
H24A C24 H24C 109.5 . . ?
H24B C24 H24C 109.5 . . ?
C21 C25 C27 109.6(3) . . ?
C21 C25 C26 113.8(3) . . ?
C27 C25 C26 109.9(3) . . ?
C21 C25 H25 107.8 . . ?
C27 C25 H25 107.8 . . ?
C26 C25 H25 107.8 . . ?
C25 C26 H26A 109.5 . . ?
C25 C26 H26B 109.5 . . ?
H26A C26 H26B 109.5 . . ?
C25 C26 H26C 109.5 . . ?
H26A C26 H26C 109.5 . . ?
H26B C26 H26C 109.5 . . ?
C25 C27 H27A 109.5 . . ?
C25 C27 H27B 109.5 . . ?
H27A C27 H27B 109.5 . . ?
C25 C27 H27C 109.5 . . ?
H27A C27 H27C 109.5 . . ?
H27B C27 H27C 109.5 . . ?
N3 C28 C29 124.8(3) . . ?
N3 C28 C31 119.3(3) . . ?
C29 C28 C31 115.8(3) . . ?
C28 C29 C30 128.0(3) . . ?
C28 C29 H29 116.0 . . ?
C30 C29 H29 116.0 . . ?
N4 C30 C29 123.3(3) . . ?
N4 C30 C32 120.8(3) . . ?
C29 C30 C32 115.9(3) . . ?
C28 C31 H31A 109.5 . . ?
C28 C31 H31B 109.5 . . ?
H31A C31 H31B 109.5 . . ?
C28 C31 H31C 109.5 . . ?
H31A C31 H31C 109.5 . . ?
H31B C31 H31C 109.5 . . ?
C30 C32 H32A 109.5 . . ?
C30 C32 H32B 109.5 . . ?
H32A C32 H32B 109.5 . . ?
C30 C32 H32C 109.5 . . ?
H32A C32 H32C 109.5 . . ?
H32B C32 H32C 109.5 . . ?
C34 C33 C38 120.9(3) . . ?
C34 C33 N3 120.5(3) . . ?
C38 C33 N3 118.4(3) . . ?
C35 C34 C33 118.0(3) . . ?
C35 C34 C39 120.2(3) . . ?
C33 C34 C39 121.7(3) . . ?
C36 C35 C34 121.4(3) . . ?
C36 C35 H35 119.3 . . ?
C34 C35 H35 119.3 . . ?
C37 C36 C35 120.0(3) . . ?
C37 C36 H36 120.0 . . ?
C35 C36 H36 120.0 . . ?
C36 C37 C38 121.0(3) . . ?
C36 C37 H37 119.5 . . ?
C38 C37 H37 119.5 . . ?
C37 C38 C33 118.3(3) . . ?
C37 C38 C42 119.2(3) . . ?
C33 C38 C42 122.5(3) . . ?
C41 C39 C34 111.7(3) . . ?
C41 C39 C40 110.4(4) . . ?
C34 C39 C40 111.9(3) . . ?
C41 C39 H39 107.5 . . ?
C34 C39 H39 107.5 . . ?
C40 C39 H39 107.5 . . ?
C39 C40 H40A 109.5 . . ?
C39 C40 H40B 109.5 . . ?
H40A C40 H40B 109.5 . . ?
C39 C40 H40C 109.5 . . ?
H40A C40 H40C 109.5 . . ?
H40B C40 H40C 109.5 . . ?
C39 C41 H41A 109.5 . . ?
C39 C41 H41B 109.5 . . ?
H41A C41 H41B 109.5 . . ?
C39 C41 H41C 109.5 . . ?
H41A C41 H41C 109.5 . . ?
H41B C41 H41C 109.5 . . ?
C43 C42 C38 110.1(3) . . ?
C43 C42 C44 109.6(4) . . ?
C38 C42 C44 112.4(4) . . ?
C43 C42 H42 108.2 . . ?
C38 C42 H42 108.2 . . ?
C44 C42 H42 108.2 . . ?
C42 C43 H43A 109.5 . . ?
C42 C43 H43B 109.5 . . ?
H43A C43 H43B 109.5 . . ?
C42 C43 H43C 109.5 . . ?
H43A C43 H43C 109.5 . . ?
H43B C43 H43C 109.5 . . ?
C42 C44 H44A 109.5 . . ?
C42 C44 H44B 109.5 . . ?
H44A C44 H44B 109.5 . . ?
C42 C44 H44C 109.5 . . ?
H44A C44 H44C 109.5 . . ?
H44B C44 H44C 109.5 . . ?
C50 C45 C46 121.6(3) . . ?
C50 C45 N4 118.9(3) . . ?
C46 C45 N4 119.5(3) . . ?
C47 C46 C45 117.6(3) . . ?
C47 C46 C51 119.9(3) . . ?
C45 C46 C51 122.5(3) . . ?
C48 C47 C46 121.7(3) . . ?
C48 C47 H47 119.2 . . ?
C46 C47 H47 119.2 . . ?
C47 C48 C49 119.9(3) . . ?
C47 C48 H48 120.1 . . ?
C49 C48 H48 120.1 . . ?
C48 C49 C50 121.0(3) . . ?
C48 C49 H49 119.5 . . ?
C50 C49 H49 119.5 . . ?
C49 C50 C45 118.2(3) . . ?
C49 C50 C54 118.9(3) . . ?
C45 C50 C54 122.8(3) . . ?
C53 C51 C46 112.9(3) . . ?
C53 C51 C52 108.6(4) . . ?
C46 C51 C52 112.9(3) . . ?
C53 C51 H51 107.4 . . ?
C46 C51 H51 107.4 . . ?
C52 C51 H51 107.4 . . ?
C51 C52 H52A 109.5 . . ?
C51 C52 H52B 109.5 . . ?
H52A C52 H52B 109.5 . . ?
C51 C52 H52C 109.5 . . ?
H52A C52 H52C 109.5 . . ?
H52B C52 H52C 109.5 . . ?
C51 C53 H53A 109.5 . . ?
C51 C53 H53B 109.5 . . ?
H53A C53 H53B 109.5 . . ?
C51 C53 H53C 109.5 . . ?
H53A C53 H53C 109.5 . . ?
H53B C53 H53C 109.5 . . ?
C50 C54 C55 111.4(3) . . ?
C50 C54 C56 112.2(4) . . ?
C55 C54 C56 109.9(3) . . ?
C50 C54 H54 107.7 . . ?
C55 C54 H54 107.7 . . ?
C56 C54 H54 107.7 . . ?
C54 C55 H55A 109.5 . . ?
C54 C55 H55B 109.5 . . ?
H55A C55 H55B 109.5 . . ?
C54 C55 H55C 109.5 . . ?
H55A C55 H55C 109.5 . . ?
H55B C55 H55C 109.5 . . ?
C54 C56 H56A 109.5 . . ?
C54 C56 H56B 109.5 . . ?
H56A C56 H56B 109.5 . . ?
C54 C56 H56C 109.5 . . ?
H56A C56 H56C 109.5 . . ?
H56B C56 H56C 109.5 . . ?
N5 C57 C58 108.9(2) . . ?
N5 C57 C62 110.2(2) . . ?
C58 C57 C62 109.4(2) . . ?
N5 C57 H57 109.4 . . ?
C58 C57 H57 109.4 . . ?
C62 C57 H57 109.4 . . ?
C57 C58 C59 113.1(3) . . ?
C57 C58 H58A 109.0 . . ?
C59 C58 H58A 109.0 . . ?
C57 C58 H58B 109.0 . . ?
C59 C58 H58B 109.0 . . ?
H58A C58 H58B 107.8 . . ?
C60 C59 C58 111.1(3) . . ?
C60 C59 H59A 109.4 . . ?
C58 C59 H59A 109.4 . . ?
C60 C59 H59B 109.4 . . ?
C58 C59 H59B 109.4 . . ?
H59A C59 H59B 108.0 . . ?
C61 C60 C59 110.6(3) . . ?
C61 C60 H60A 109.5 . . ?
C59 C60 H60A 109.5 . . ?
C61 C60 H60B 109.5 . . ?
C59 C60 H60B 109.5 . . ?
H60A C60 H60B 108.1 . . ?
C60 C61 C62 111.5(3) . . ?
C60 C61 H61A 109.3 . . ?
C62 C61 H61A 109.3 . . ?
C60 C61 H61B 109.3 . . ?
C62 C61 H61B 109.3 . . ?
H61A C61 H61B 108.0 . . ?
C61 C62 C57 111.9(3) . . ?
C61 C62 H62A 109.2 . . ?
C57 C62 H62A 109.2 . . ?
C61 C62 H62B 109.2 . . ?
C57 C62 H62B 109.2 . . ?
H62A C62 H62B 107.9 . . ?
N6 C63 C68 110.1(2) . . ?
N6 C63 C64 113.8(2) . . ?
C68 C63 C64 109.3(2) . . ?
N6 C63 H63 107.8 . . ?
C68 C63 H63 107.8 . . ?
C64 C63 H63 107.8 . . ?
C65 C64 C63 110.9(3) . . ?
C65 C64 H64A 109.5 . . ?
C63 C64 H64A 109.5 . . ?
C65 C64 H64B 109.5 . . ?
C63 C64 H64B 109.5 . . ?
H64A C64 H64B 108.0 . . ?
C64 C65 C66 111.3(3) . . ?
C64 C65 H65A 109.4 . . ?
C66 C65 H65A 109.4 . . ?
C64 C65 H65B 109.4 . . ?
C66 C65 H65B 109.4 . . ?
H65A C65 H65B 108.0 . . ?
C67 C66 C65 111.1(3) . . ?
C67 C66 H66A 109.4 . . ?
C65 C66 H66A 109.4 . . ?
C67 C66 H66B 109.4 . . ?
C65 C66 H66B 109.4 . . ?
H66A C66 H66B 108.0 . . ?
C66 C67 C68 111.6(3) . . ?
C66 C67 H67A 109.3 . . ?
C68 C67 H67A 109.3 . . ?
C66 C67 H67B 109.3 . . ?
C68 C67 H67B 109.3 . . ?
H67A C67 H67B 108.0 . . ?
C67 C68 C63 110.8(3) . . ?
C67 C68 H68A 109.5 . . ?
C63 C68 H68A 109.5 . . ?
C67 C68 H68B 109.5 . . ?
C63 C68 H68B 109.5 . . ?
H68A C68 H68B 108.1 . . ?
C2S C1S C6S 120.0 . . ?
C2S C1S H1S 120.0 . . ?
C6S C1S H1S 120.0 . . ?
C1S C2S C3S 120.0 . . ?
C1S C2S H2S 120.0 . . ?
C3S C2S H2S 120.0 . . ?
C2S C3S C4S 120.0 . . ?
C2S C3S H3S 120.0 . . ?
C4S C3S H3S 120.0 . . ?
C5S C4S C3S 120.0 . . ?
C5S C4S H4S 120.0 . . ?
C3S C4S H4S 120.0 . . ?
C4S C5S C6S 120.0 . . ?
C4S C5S H5S 120.0 . . ?
C6S C5S H5S 120.0 . . ?
C5S C6S C1S 120.0 . . ?
C5S C6S H6S 120.0 . . ?
C1S C6S H6S 120.0 . . ?
C2T C1T C6T 120.0 . . ?
C2T C1T H1T 120.0 . . ?
C6T C1T H1T 120.0 . . ?
C1T C2T C3T 120.0 . . ?
C1T C2T H2T 120.0 . . ?
C3T C2T H2T 120.0 . . ?
C4T C3T C2T 120.0 . . ?
C4T C3T H3T 120.0 . . ?
C2T C3T H3T 120.0 . . ?
C5T C4T C3T 120.0 . . ?
C5T C4T H4T 120.0 . . ?
C3T C4T H4T 120.0 . . ?
C6T C5T C4T 120.0 . . ?
C6T C5T H5T 120.0 . . ?
C4T C5T H5T 120.0 . . ?
C5T C6T C1T 120.0 . . ?
C5T C6T H6T 120.0 . . ?
C1T C6T H6T 120.0 . . ?

loop_
_geom_bond_atom_site_label_1
_geom_bond_atom_site_label_2
_geom_bond_distance
_geom_bond_site_symmetry_2
_geom_bond_publ_flag
P1 C1 1.916(3) . ?
P1 Ga1 2.3188(7) . ?
P1 As1 2.3887(7) . ?
Ga1 N6 1.918(2) . ?
Ga1 N3 1.940(2) . ?
Ga1 N4 1.980(2) . ?
As1 N2 1.863(2) . ?
As1 N1 1.880(2) . ?
N1 C4 1.449(3) . ?
N1 C2 1.470(3) . ?
N2 C16 1.437(3) . ?
N2 C3 1.465(3) . ?
N3 C28 1.350(4) . ?
N3 C33 1.450(4) . ?
N4 C30 1.319(4) . ?
N4 C45 1.451(4) . ?
N5 C1 1.273(3) . ?
N5 C57 1.460(3) . ?
N6 C1 1.386(3) . ?
N6 C63 1.473(3) . ?
C2 C3 1.509(4) . ?
C2 H2A 0.9900 . ?
C2 H2B 0.9900 . ?
C3 H3A 0.9900 . ?
C3 H3B 0.9900 . ?
C4 C5 1.408(4) . ?
C4 C9 1.409(4) . ?
C5 C6 1.398(4) . ?
C5 C10 1.514(4) . ?
C6 C7 1.382(4) . ?
C6 H6 0.9500 . ?
C7 C8 1.384(4) . ?
C7 H7 0.9500 . ?
C8 C9 1.403(4) . ?
C8 H8 0.9500 . ?
C9 C13 1.516(4) . ?
C10 C11 1.520(4) . ?
C10 C12 1.526(4) . ?
C10 H10 1.0000 . ?
C11 H11A 0.9800 . ?
C11 H11B 0.9800 . ?
C11 H11C 0.9800 . ?
C12 H12A 0.9800 . ?
C12 H12B 0.9800 . ?
C12 H12C 0.9800 . ?
C13 C14 1.533(4) . ?
C13 C15 1.538(4) . ?
C13 H13 1.0000 . ?
C14 H14A 0.9800 . ?
C14 H14B 0.9800 . ?
C14 H14C 0.9800 . ?
C15 H15A 0.9800 . ?
C15 H15B 0.9800 . ?
C15 H15C 0.9800 . ?
C16 C17 1.408(4) . ?
C16 C21 1.423(4) . ?
C17 C18 1.401(4) . ?
C17 C22 1.527(4) . ?
C18 C19 1.372(5) . ?
C18 H18 0.9500 . ?
C19 C20 1.384(5) . ?
C19 H19 0.9500 . ?
C20 C21 1.388(4) . ?
C20 H20 0.9500 . ?
C21 C25 1.519(4) . ?
C22 C23 1.537(4) . ?
C22 C24 1.541(4) . ?
C22 H22 1.0000 . ?
C23 H23A 0.9800 . ?
C23 H23B 0.9800 . ?
C23 H23C 0.9800 . ?
C24 H24A 0.9800 . ?
C24 H24B 0.9800 . ?
C24 H24C 0.9800 . ?
C25 C27 1.529(5) . ?
C25 C26 1.534(4) . ?
C25 H25 1.0000 . ?
C26 H26A 0.9800 . ?
C26 H26B 0.9800 . ?
C26 H26C 0.9800 . ?
C27 H27A 0.9800 . ?
C27 H27B 0.9800 . ?
C27 H27C 0.9800 . ?
C28 C29 1.390(4) . ?
C28 C31 1.514(4) . ?
C29 C30 1.407(4) . ?
C29 H29 0.9500 . ?
C30 C32 1.508(4) . ?
C31 H31A 0.9800 . ?
C31 H31B 0.9800 . ?
C31 H31C 0.9800 . ?
C32 H32A 0.9800 . ?
C32 H32B 0.9800 . ?
C32 H32C 0.9800 . ?
C33 C34 1.406(4) . ?
C33 C38 1.406(4) . ?
C34 C35 1.389(4) . ?
C34 C39 1.519(4) . ?
C35 C36 1.382(5) . ?
C35 H35 0.9500 . ?
C36 C37 1.374(5) . ?
C36 H36 0.9500 . ?
C37 C38 1.394(4) . ?
C37 H37 0.9500 . ?
C38 C42 1.522(5) . ?
C39 C41 1.517(5) . ?
C39 C40 1.527(5) . ?
C39 H39 1.0000 . ?
C40 H40A 0.9800 . ?
C40 H40B 0.9800 . ?
C40 H40C 0.9800 . ?
C41 H41A 0.9800 . ?
C41 H41B 0.9800 . ?
C41 H41C 0.9800 . ?
C42 C43 1.518(6) . ?
C42 C44 1.529(6) . ?
C42 H42 1.0000 . ?
C43 H43A 0.9800 . ?
C43 H43B 0.9800 . ?
C43 H43C 0.9800 . ?
C44 H44A 0.9800 . ?
C44 H44B 0.9800 . ?
C44 H44C 0.9800 . ?
C45 C50 1.403(4) . ?
C45 C46 1.405(4) . ?
C46 C47 1.398(4) . ?
C46 C51 1.515(4) . ?
C47 C48 1.377(5) . ?
C47 H47 0.9500 . ?
C48 C49 1.382(6) . ?
C48 H48 0.9500 . ?
C49 C50 1.395(5) . ?
C49 H49 0.9500 . ?
C50 C54 1.515(5) . ?
C51 C53 1.510(6) . ?
C51 C52 1.521(5) . ?
C51 H51 1.0000 . ?
C52 H52A 0.9800 . ?
C52 H52B 0.9800 . ?
C52 H52C 0.9800 . ?
C53 H53A 0.9800 . ?
C53 H53B 0.9800 . ?
C53 H53C 0.9800 . ?
C54 C55 1.523(5) . ?
C54 C56 1.526(6) . ?
C54 H54 1.0000 . ?
C55 H55A 0.9800 . ?
C55 H55B 0.9800 . ?
C55 H55C 0.9800 . ?
C56 H56A 0.9800 . ?
C56 H56B 0.9800 . ?
C56 H56C 0.9800 . ?
C57 C58 1.519(4) . ?
C57 C62 1.532(4) . ?
C57 H57 1.0000 . ?
C58 C59 1.528(4) . ?
C58 H58A 0.9900 . ?
C58 H58B 0.9900 . ?
C59 C60 1.516(4) . ?
C59 H59A 0.9900 . ?
C59 H59B 0.9900 . ?
C60 C61 1.516(5) . ?
C60 H60A 0.9900 . ?
C60 H60B 0.9900 . ?
C61 C62 1.527(4) . ?
C61 H61A 0.9900 . ?
C61 H61B 0.9900 . ?
C62 H62A 0.9900 . ?
C62 H62B 0.9900 . ?
C63 C68 1.532(4) . ?
C63 C64 1.534(4) . ?
C63 H63 1.0000 . ?
C64 C65 1.527(4) . ?
C64 H64A 0.9900 . ?
C64 H64B 0.9900 . ?
C65 C66 1.529(4) . ?
C65 H65A 0.9900 . ?
C65 H65B 0.9900 . ?
C66 C67 1.515(5) . ?
C66 H66A 0.9900 . ?
C66 H66B 0.9900 . ?
C67 C68 1.530(4) . ?
C67 H67A 0.9900 . ?
C67 H67B 0.9900 . ?
C68 H68A 0.9900 . ?
C68 H68B 0.9900 . ?
C1S C2S 1.372(3) . ?
C1S C6S 1.372(3) . ?
C1S H1S 0.9500 . ?
C2S C3S 1.372(3) . ?
C2S H2S 0.9500 . ?
C3S C4S 1.372(3) . ?
C3S H3S 0.9500 . ?
C4S C5S 1.371(3) . ?
C4S H4S 0.9500 . ?
C5S C6S 1.372(3) . ?
C5S H5S 0.9500 . ?
C6S H6S 0.9500 . ?
C1T C2T 1.369(3) . ?
C1T C6T 1.369(3) . ?
C1T H1T 0.9500 . ?
C2T C3T 1.369(3) . ?
C2T H2T 0.9500 . ?
C3T C4T 1.369(3) . ?
C3T H3T 0.9500 . ?
C4T C5T 1.369(3) . ?
C4T H4T 0.9500 . ?
C5T C6T 1.369(3) . ?
C5T H5T 0.9500 . ?
C6T H6T 0.9500 . ?
